data_7150474
loop_
_publ_author_name
'Oddershede, Jette'
'Henriksen, Lars'
'Larsen, Sine'

_publ_section_title
;
 Relations between 77Se NMR chemical shifts of (phenylseleno)benzenes
 and their molecular structures derived from nine X-ray crystal
 structures
;
_journal_issue 6
_journal_name_full 'Organic &amp;  Biomolecular Chemistry'
_journal_page_first 1053
_journal_paper_doi 10.1039/b211130f
_journal_volume 1
_journal_year 2003
_chemical_formula_moiety 'C14 H14 O Se'
_chemical_formula_sum 'C14 H14 O Se'
_chemical_formula_weight 277.21
_chemical_name_common 8
_chemical_name_systematic
; 
1-methoxy-4-methyl-2-(phenylseleno)benzene 
;
_space_group_IT_number 61
_symmetry_cell_setting orthorhombic
_symmetry_space_group_name_Hall '-P 2ac 2ab'
_symmetry_space_group_name_H-M 'P b c a'
_atom_sites_solution_hydrogens geom
_atom_sites_solution_primary direct
_atom_sites_solution_secondary difmap
_audit_creation_method SHELXL-97
_cell_angle_alpha 90.00
_cell_angle_beta 90.00
_cell_angle_gamma 90.00
_cell_formula_units_Z 8
_cell_length_a 14.991(2)
_cell_length_b 9.9673(18)
_cell_length_c 15.930(2)
_cell_measurement_reflns_used 25
_cell_measurement_temperature 122.0(5)
_cell_measurement_theta_max 42.24
_cell_measurement_theta_min 40.04
_cell_volume 2380.3(6)
_computing_cell_refinement 'CAD4 Express (1994)'
_computing_data_collection 'CAD4 Express (1994)'
_computing_data_reduction 'DREADD (Blessing 1987)'
_computing_molecular_graphics 'ORTEPII (Johnson, 1976)'
_computing_publication_material 'SHELXL-97 (Sheldrick, 1997)'
_computing_structure_refinement 'SHELXL-97 (Sheldrick, 1997)'
_computing_structure_solution 'SHELXS-97 (Sheldrick, 1990)'
_diffrn_ambient_temperature 122.0(5)
_diffrn_measured_fraction_theta_full 1.000
_diffrn_measured_fraction_theta_max 1.000
_diffrn_measurement_device_type 'Enraf-Nonius CAD4'
_diffrn_measurement_method \w--2\q
_diffrn_radiation_monochromator graphite
_diffrn_radiation_source 'fine-focus sealed tube'
_diffrn_radiation_type CuK\a
_diffrn_radiation_wavelength 1.54180
_diffrn_reflns_av_R_equivalents 0.0315
_diffrn_reflns_av_sigmaI/netI 0.0212
_diffrn_reflns_limit_h_max 18
_diffrn_reflns_limit_h_min 0
_diffrn_reflns_limit_k_max 12
_diffrn_reflns_limit_k_min 0
_diffrn_reflns_limit_l_max 19
_diffrn_reflns_limit_l_min 0
_diffrn_reflns_number 6064
_diffrn_reflns_theta_full 74.91
_diffrn_reflns_theta_max 74.91
_diffrn_reflns_theta_min 5.55
_diffrn_standards_decay_% 7.2
_diffrn_standards_interval_time 167
_diffrn_standards_number 5
_exptl_absorpt_coefficient_mu 4.057
_exptl_absorpt_correction_T_max 0.242
_exptl_absorpt_correction_T_min 0.121
_exptl_absorpt_correction_type integration
_exptl_absorpt_process_details '(DeTitta, 1985)'
_exptl_crystal_colour colourless
_exptl_crystal_density_diffrn 1.547
_exptl_crystal_density_method 'not measured'
_exptl_crystal_description block
_exptl_crystal_F_000 1120
_exptl_crystal_size_max 0.33
_exptl_crystal_size_mid 0.23
_exptl_crystal_size_min 0.21
_refine_diff_density_max 0.504
_refine_diff_density_min -0.281
_refine_diff_density_rms 0.059
_refine_ls_extinction_coef 0.00204(8)
_refine_ls_extinction_expression Fc^*^=kFc[1+0.001xFc^2^\l^3^/sin(2\q)]^-1/4^
_refine_ls_extinction_method SHELXL
_refine_ls_goodness_of_fit_ref 1.153
_refine_ls_hydrogen_treatment mixed
_refine_ls_matrix_type full
_refine_ls_number_parameters 148
_refine_ls_number_reflns 2447
_refine_ls_number_restraints 0
_refine_ls_restrained_S_all 1.153
_refine_ls_R_factor_all 0.0266
_refine_ls_R_factor_gt 0.0262
_refine_ls_shift/su_max 0.003
_refine_ls_shift/su_mean 0.000
_refine_ls_structure_factor_coef Fsqd
_refine_ls_weighting_details 'calc w=1/[\s^2^(Fo^2^)+(0.0267P)^2^+1.9116P] where P=(Fo^2^+2Fc^2^)/3'
_refine_ls_weighting_scheme calc
_refine_ls_wR_factor_gt 0.0724
_refine_ls_wR_factor_ref 0.0727
_reflns_number_gt 2384
_reflns_number_total 2447
_reflns_threshold_expression >2sigma(I)
_cod_data_source_file b211130f.txt
_cod_data_source_block 8
_cod_database_code 7150474

loop_
_symmetry_equiv_pos_as_xyz
'x, y, z'
'-x+1/2, -y, z+1/2'
'-x, y+1/2, -z+1/2'
'x+1/2, -y+1/2, -z'
'-x, -y, -z'
'x-1/2, y, -z-1/2'
'x, -y-1/2, z-1/2'
'-x-1/2, y-1/2, z'

loop_
_atom_site_label
_atom_site_type_symbol
_atom_site_fract_x
_atom_site_fract_y
_atom_site_fract_z
_atom_site_U_iso_or_equiv
_atom_site_adp_type
_atom_site_occupancy
_atom_site_symmetry_multiplicity
_atom_site_calc_flag
_atom_site_refinement_flags
_atom_site_disorder_assembly
_atom_site_disorder_group
Se1 Se -0.005245(13) 0.21460(2) 0.500131(10) 0.02166(10) Uani 1 1 d . . .
C1 C 0.10628(12) 0.30767(16) 0.49113(10) 0.0169(3) Uani 1 1 d . . .
C2 C 0.15513(11) 0.28017(15) 0.41824(10) 0.0182(3) Uani 1 1 d . . .
O2 O 0.11432(8) 0.19275(12) 0.36405(7) 0.0223(3) Uani 1 1 d . . .
C7 C 0.15858(13) 0.16256(19) 0.28717(11) 0.0273(4) Uani 1 1 d . . .
H71 H 0.2158 0.1192 0.2992 0.033 Uiso 1 1 calc R . .
H72 H 0.1690 0.2457 0.2558 0.033 Uiso 1 1 calc R . .
H73 H 0.1214 0.1020 0.2537 0.033 Uiso 1 1 calc R . .
C3 C 0.23733(11) 0.34022(17) 0.40556(10) 0.0211(3) Uani 1 1 d . . .
H3 H 0.2712 0.3200 0.3568 0.025 Uiso 1 1 calc R . .
C4 C 0.27010(11) 0.43071(17) 0.46495(11) 0.0214(3) Uani 1 1 d . . .
H4 H 0.3264 0.4721 0.4559 0.026 Uiso 1 1 calc R . .
C5 C 0.22203(11) 0.46146(16) 0.53703(11) 0.0199(3) Uani 1 1 d . . .
C8 C 0.25519(12) 0.56462(18) 0.59901(11) 0.0263(4) Uani 1 1 d . . .
H81 H 0.2371 0.5387 0.6558 0.032 Uiso 1 1 calc R . .
H82 H 0.2296 0.6524 0.5853 0.032 Uiso 1 1 calc R . .
H83 H 0.3204 0.5697 0.5961 0.032 Uiso 1 1 calc R . .
C6 C 0.13991(11) 0.39777(15) 0.54964(10) 0.0180(3) Uani 1 1 d . . .
H6 H 0.1066 0.4165 0.5990 0.022 Uiso 1 1 calc R . .
C11 C -0.03732(10) 0.26125(16) 0.61312(10) 0.0177(3) Uani 1 1 d . . .
C12 C -0.02983(11) 0.16438(17) 0.67575(11) 0.0208(3) Uani 1 1 d . . .
H12 H -0.0061 0.0784 0.6629 0.025 Uiso 1 1 calc R . .
C13 C -0.05718(12) 0.19396(17) 0.75706(11) 0.0232(4) Uani 1 1 d . . .
H13 H -0.0520 0.1280 0.7999 0.028 Uiso 1 1 calc R . .
C14 C -0.09197(11) 0.31940(18) 0.77594(10) 0.0222(3) Uani 1 1 d . . .
H14 H -0.1107 0.3394 0.8315 0.027 Uiso 1 1 calc R . .
C15 C -0.09922(11) 0.41537(17) 0.71337(11) 0.0214(3) Uani 1 1 d . . .
H15 H -0.1225 0.5016 0.7264 0.026 Uiso 1 1 calc R . .
C16 C -0.07282(11) 0.38667(16) 0.63174(10) 0.0201(3) Uani 1 1 d . . .
H16 H -0.0790 0.4523 0.5889 0.024 Uiso 1 1 calc R . .

loop_
_atom_site_aniso_label
_atom_site_aniso_U_11
_atom_site_aniso_U_22
_atom_site_aniso_U_33
_atom_site_aniso_U_23
_atom_site_aniso_U_13
_atom_site_aniso_U_12
Se1 0.02168(14) 0.02552(15) 0.01776(15) -0.00395(6) 0.00216(6) -0.00732(7)
C1 0.0184(8) 0.0145(7) 0.0179(8) 0.0031(6) 0.0002(6) 0.0005(6)
C2 0.0212(8) 0.0160(7) 0.0175(8) 0.0013(6) -0.0017(6) 0.0037(6)
O2 0.0214(6) 0.0273(6) 0.0183(6) -0.0051(5) 0.0016(5) -0.0005(5)
C7 0.0304(9) 0.0307(9) 0.0207(8) -0.0067(7) 0.0055(7) 0.0007(7)
C3 0.0205(8) 0.0220(8) 0.0208(8) 0.0016(6) 0.0031(6) 0.0045(6)
C4 0.0171(8) 0.0197(8) 0.0274(9) 0.0040(7) 0.0018(6) -0.0006(6)
C5 0.0208(8) 0.0171(7) 0.0220(8) 0.0031(6) -0.0024(6) 0.0002(6)
C8 0.0265(9) 0.0245(8) 0.0279(9) -0.0011(7) -0.0003(7) -0.0070(7)
C6 0.0215(8) 0.0164(7) 0.0161(7) 0.0022(6) 0.0003(6) 0.0003(6)
C11 0.0165(7) 0.0197(7) 0.0170(7) 0.0006(6) -0.0001(6) -0.0040(6)
C12 0.0198(8) 0.0188(8) 0.0238(8) 0.0020(6) -0.0011(7) 0.0007(6)
C13 0.0253(9) 0.0233(8) 0.0209(8) 0.0066(7) -0.0012(7) -0.0018(7)
C14 0.0222(8) 0.0277(8) 0.0166(8) -0.0009(6) -0.0003(6) -0.0026(7)
C15 0.0215(8) 0.0191(8) 0.0237(8) -0.0018(6) -0.0023(7) 0.0002(6)
C16 0.0216(8) 0.0185(7) 0.0202(8) 0.0042(6) -0.0016(6) -0.0020(6)

loop_
_atom_type_symbol
_atom_type_description
_atom_type_scat_dispersion_real
_atom_type_scat_dispersion_imag
_atom_type_scat_source
C C 0.0181 0.0091 'International Tables Vol C Tables 4.2.6.8 and 6.1.1.4'
H H 0.0000 0.0000 'International Tables Vol C Tables 4.2.6.8 and 6.1.1.4'
O O 0.0492 0.0322 'International Tables Vol C Tables 4.2.6.8 and 6.1.1.4'
Se Se -0.7943 1.1372 'International Tables Vol C Tables 4.2.6.8 and 6.1.1.4'

loop_
_geom_angle_atom_site_label_1
_geom_angle_atom_site_label_2
_geom_angle_atom_site_label_3
_geom_angle
_geom_angle_site_symmetry_1
_geom_angle_site_symmetry_3
_geom_angle_publ_flag
C1 Se1 C11 99.87(7) . . ?
C6 C1 C2 119.56(16) . . ?
C6 C1 Se1 125.38(12) . . ?
C2 C1 Se1 115.05(12) . . ?
O2 C2 C3 125.45(15) . . ?
O2 C2 C1 114.42(15) . . ?
C3 C2 C1 120.12(15) . . ?
C2 O2 C7 117.89(13) . . ?
O2 C7 H71 109.5 . . ?
O2 C7 H72 109.5 . . ?
H71 C7 H72 109.5 . . ?
O2 C7 H73 109.5 . . ?
H71 C7 H73 109.5 . . ?
H72 C7 H73 109.5 . . ?
C2 C3 C4 119.57(15) . . ?
C2 C3 H3 120.2 . . ?
C4 C3 H3 120.2 . . ?
C5 C4 C3 121.32(16) . . ?
C5 C4 H4 119.3 . . ?
C3 C4 H4 119.3 . . ?
C4 C5 C6 118.33(16) . . ?
C4 C5 C8 121.32(16) . . ?
C6 C5 C8 120.31(15) . . ?
C5 C8 H81 109.5 . . ?
C5 C8 H82 109.5 . . ?
H81 C8 H82 109.5 . . ?
C5 C8 H83 109.5 . . ?
H81 C8 H83 109.5 . . ?
H82 C8 H83 109.5 . . ?
C1 C6 C5 121.08(15) . . ?
C1 C6 H6 119.5 . . ?
C5 C6 H6 119.5 . . ?
C16 C11 C12 120.08(15) . . ?
C16 C11 Se1 120.89(12) . . ?
C12 C11 Se1 118.90(12) . . ?
C13 C12 C11 119.78(16) . . ?
C13 C12 H12 120.1 . . ?
C11 C12 H12 120.1 . . ?
C14 C13 C12 120.25(15) . . ?
C14 C13 H13 119.9 . . ?
C12 C13 H13 119.9 . . ?
C15 C14 C13 119.70(16) . . ?
C15 C14 H14 120.1 . . ?
C13 C14 H14 120.1 . . ?
C14 C15 C16 120.59(16) . . ?
C14 C15 H15 119.7 . . ?
C16 C15 H15 119.7 . . ?
C15 C16 C11 119.59(15) . . ?
C15 C16 H16 120.2 . . ?
C11 C16 H16 120.2 . . ?

loop_
_geom_bond_atom_site_label_1
_geom_bond_atom_site_label_2
_geom_bond_distance
_geom_bond_site_symmetry_2
_geom_bond_publ_flag
Se1 C1 1.9174(18) . ?
Se1 C11 1.9203(16) . ?
C1 C6 1.389(2) . ?
C1 C2 1.400(2) . ?
C2 O2 1.371(2) . ?
C2 C3 1.385(2) . ?
O2 C7 1.425(2) . ?
C7 H71 0.9800 . ?
C7 H72 0.9800 . ?
C7 H73 0.9800 . ?
C3 C4 1.396(2) . ?
C3 H3 0.9500 . ?
C4 C5 1.390(3) . ?
C4 H4 0.9500 . ?
C5 C6 1.400(2) . ?
C5 C8 1.510(2) . ?
C8 H81 0.9800 . ?
C8 H82 0.9800 . ?
C8 H83 0.9800 . ?
C6 H6 0.9500 . ?
C11 C16 1.391(2) . ?
C11 C12 1.393(2) . ?
C12 C13 1.390(2) . ?
C12 H12 0.9500 . ?
C13 C14 1.388(2) . ?
C13 H13 0.9500 . ?
C14 C15 1.386(2) . ?
C14 H14 0.9500 . ?
C15 C16 1.389(2) . ?
C15 H15 0.9500 . ?
C16 H16 0.9500 . ?

loop_
_cod_related_entry_id
_cod_related_entry_database
_cod_related_entry_code
1 ChemSpider 9272970
